data_2002329
loop_
_publ_author_name
'Schulze, A R'
'Mueller-Buschbaum, Hk'

_publ_section_title
;
Ueber Erdalkalimetalloxogallate (VIII) Synthese und Aufbau eines neuen
Calciumoxogallats Ca3 Ga4 O9
;
_journal_name_full
;
Monatshefte fuer Chemie und verwandte Teile anderer Wissenschaften
(109,1978-)
;
_journal_page_first 149
_journal_page_last 156
_journal_volume 112
_journal_year 1981
_chemical_formula_structural 'Ca3 Ga4 O9'
_chemical_formula_sum 'Ca3 Ga4 O9'
_chemical_name_systematic 'Tricalcium tetragallium oxide'
_space_group_IT_number 35
_symmetry_cell_setting orthorhombic
_symmetry_Int_Tables_number 35
_symmetry_space_group_name_Hall 'C 2 -2'
_symmetry_space_group_name_H-M 'C m m 2'
_cell_angle_alpha 90
_cell_angle_beta 90
_cell_angle_gamma 90
_cell_formula_units_Z 6
_cell_length_a 14.358
_cell_length_b 16.825
_cell_length_c 5.321
_cell_volume 1285.4
_refine_ls_R_factor_all 0.062
_cod_database_code 2002329

loop_
_symmetry_equiv_pos_as_xyz
x,y,z
-x,-y,z
-x,y,z
x,-y,z
1/2+x,1/2+y,z
1/2-x,1/2-y,z
1/2-x,1/2+y,z
1/2+x,1/2-y,z

loop_
_atom_site_label
_atom_site_type_symbol
_atom_site_symmetry_multiplicity
_atom_site_Wyckoff_symbol
_atom_site_fract_x
_atom_site_fract_y
_atom_site_fract_z
_atom_site_occupancy
_atom_site_attached_hydrogens
_atom_site_calc_flag
Ca1 Ca2+ 2 a 0. 0. 0. 1. 0 d
Ca2 Ca2+ 4 e 0. 0.4017(3) 0.9098(14) 1. 0 d
Ca3 Ca2+ 8 f 0.1293(2) 0.2096(2) 0.99623(14) 1. 0 d
Ca4 Ca2+ 4 d 0.2399(3) 0. 0.9491(15) 1. 0 d
Ga1 Ga3+ 8 f 0.1088(1) 0.0939(1) 0.4873(13) 1. 0 d
Ga2 Ga3+ 8 f 0.2005(1) 0.3346(1) 0.4366(13) 1. 0 d
Ga3 Ga3+ 4 d 0.3878(2) 0. 0.3898(13) 1. 0 d
Ga4 Ga3+ 4 e 0. 0.2623(1) 0.4705(13) 1. 0 d
O1 O2- 4 d 0.391(1) 0. 0.728(3) 1. 0 d
O2 O2- 4 d 0.104(1) 0. 0.654(3) 1. 0 d
O3 O2- 8 f 0.102(1) 0.304(1) 0.636(2) 1. 0 d
O4 O2- 4 e 0. 0.154(1) 0.598(3) 1. 0 d
O5 O2- 8 f 0.294(1) 0.361(1) 0.657(3) 1. 0 d
O6 O2- 2 b 0. 0.5 0.226(5) 1. 0 d
O7 O2- 8 f 0.115(1) 0.089(1) 0.150(3) 1. 0 d
O8 O2- 4 e 0. 0.272(1) 0.133(4) 1. 0 d
O9 O2- 8 f 0.169(1) 0.415(1) 0.227(3) 1. 0 d
O10 O2- 4 c 0.25 0.25 0.243(3) 1. 0 d

loop_
_atom_type_symbol
_atom_type_oxidation_number
Ca2+ 2.000
Ga3+ 3.000
O2- -2.000
